data_2005967
loop_
_publ_author_name
'Kumaradhas, P.'
'Nirmala, K. A.'

_publ_section_title
;(+-)-<i>trans</i>-3-Hydroxy-2-(4-methoxyphenyl)-4-oxo-2,3,4,5-tetrahydro-1,5-benzothiazepine
 1-Oxide
;
_journal_issue 3
_journal_name_full 'Acta Crystallographica Section C'
_journal_page_first 315
_journal_page_last 318
_journal_paper_doi 10.1107/S0108270196011845
_journal_volume 53
_journal_year 1997
_chemical_formula_sum 'C16 H15 N O4 S'
_chemical_formula_weight 317.35
_space_group_IT_number 2
_symmetry_cell_setting triclinic
_symmetry_space_group_name_Hall '-P 1'
_symmetry_space_group_name_H-M 'P -1'
_atom_type_scat_source 'SHELXL-93 (Sheldrick, 1993)'
_cell_angle_alpha 83.09(4)
_cell_angle_beta 79.79(6)
_cell_angle_gamma 81.38(2)
_cell_formula_units_Z 2
_cell_length_a 7.721(4)
_cell_length_b 8.695(2)
_cell_length_c 11.347(9)
_cell_measurement_reflns_used 14
_cell_measurement_temperature 293(2)
_cell_measurement_theta_max 23
_cell_measurement_theta_min 12
_cell_volume 737.8(7)
_computing_cell_refinement 'CAD-4 Software'
_computing_data_collection 'CAD-4 Software (Enraf-Nonius, 1989)'
_computing_data_reduction 'local program'
_computing_molecular_graphics 'ORTEPII (Johnson, 1976) in NRCVAX (Gabe, Le Page, White & Lee, 1989)'
_computing_publication_material SHELXL93
_computing_structure_refinement 'SHELXL93 (Sheldrick, 1993)'
_computing_structure_solution 'SHELXS86 (Sheldrick, 1990)'
_diffrn_measurement_device Enraf-Nonius
_diffrn_measurement_method \w-2\q
_diffrn_radiation_type CuK\a
_diffrn_radiation_wavelength 1.5418
_diffrn_reflns_av_R_equivalents 0.0292
_diffrn_reflns_limit_h_max 8
_diffrn_reflns_limit_h_min 0
_diffrn_reflns_limit_k_max 9
_diffrn_reflns_limit_k_min -9
_diffrn_reflns_limit_l_max 12
_diffrn_reflns_limit_l_min -12
_diffrn_reflns_number 2363
_diffrn_reflns_theta_max 60
_diffrn_standards_decay_% <2
_diffrn_standards_interval_time '60 min'
_diffrn_standards_number 3
_exptl_absorpt_coefficient_mu 2.116
_exptl_absorpt_correction_T_max 0.77
_exptl_absorpt_correction_T_min 0.70
_exptl_absorpt_correction_type 'empirical via \y scan (North, Phillips & Mathews, 1968)'
_exptl_crystal_colour colourless
_exptl_crystal_density_diffrn 1.429
_exptl_crystal_density_meas ?
_exptl_crystal_description Needle
_exptl_crystal_size_max 0.40
_exptl_crystal_size_mid 0.20
_exptl_crystal_size_min 0.10
_refine_diff_density_max 0.28
_refine_diff_density_min -0.31
_refine_ls_extinction_method none
_refine_ls_goodness_of_fit_obs 1.26
_refine_ls_hydrogen_treatment 'H atoms riding'
_refine_ls_number_parameters 199
_refine_ls_number_reflns 2175
_refine_ls_R_factor_obs 0.058
_refine_ls_shift/esd_max 0.007
_refine_ls_structure_factor_coef Fsqd
_refine_ls_weighting_details 'w = 1/[\s^2^(Fo^2^)+(0.0638P)^2^+0.7749P] where P=(Fo^2^+2Fc^2^)/3'
_refine_ls_weighting_scheme calc
_refine_ls_wR_factor_obs 0.140
_reflns_number_observed 1726
_reflns_number_total 2175
_reflns_observed_criterion I>2\s(I)
_cod_data_source_file bk1261.cif
_cod_data_source_block structure
_cod_depositor_comments
;
The following automatic conversions were performed:
'_symmetry_cell_setting' value 'Triclinic' changed to 'triclinic'
according to '/home/saulius/struct/CIF-dictionaries/cif_core.dic'
dictionary named 'cif_core.dic' version 2.4.1 from 2010-06-29.

Automatic conversion script
Id: cif_fix_enum 1527 2010-12-29 10:47:43Z saulius 

The following automatic conversions were performed:

'_symmetry_cell_setting' value 'Triclinic' changed to 'triclinic'
according to /home/saulius/struct/CIF-dictionaries/cif_core.dic
dictionary named 'cif_core.dic' version 2.4.1 from 2010-06-29.

Automatic conversion script
Id: cif_fix_values 1715 2011-07-08 13:25:40Z adriana 

The following automatic conversions were performed:

'_exptl_crystal_density_meas' value 'not measured' was changed to '?'
- the value is perceived as not measured.

Automatic conversion script
Id: cif_fix_values 3008 2015-01-20 13:52:24Z robertas 

The following automatic conversions were performed:

'_refine_ls_weighting_scheme' value 'calc w =
1/[\s^2^(Fo^2^)+(0.0638P)^2^+0.7749P] where P=(Fo^2^+2Fc^2^)/3' was
changed to 'calc'. New tag '_refine_ls_weighting_details' was
created. The value of the new tag was set to 'w =
1/[\s^2^(Fo^2^)+(0.0638P)^2^+0.7749P] where P=(Fo^2^+2Fc^2^)/3'.

Automatic conversion script
Id: cif_fix_values 3143 2015-03-26 13:38:13Z robertas 
;
_cod_database_code 2005967

loop_
_symmetry_equiv_pos_as_xyz
x,y,z
-x,-y,-z

loop_
_atom_site_aniso_label
_atom_site_aniso_U_11
_atom_site_aniso_U_12
_atom_site_aniso_U_13
_atom_site_aniso_U_22
_atom_site_aniso_U_23
_atom_site_aniso_U_33
C(1) 0.045(3) -0.015(2) -0.009(2) 0.031(2) -0.004(2) 0.050(3)
C(2) 0.031(2) -0.008(2) -0.008(2) 0.026(2) -0.005(2) 0.037(2)
C(3) 0.028(2) -0.008(2) -0.004(2) 0.026(2) -0.007(2) 0.038(2)
C(4) 0.035(2) -0.003(2) -0.013(2) 0.039(3) -0.011(2) 0.057(3)
C(5) 0.051(3) 0.007(2) -0.021(2) 0.035(3) -0.004(2) 0.061(3)
C(6) 0.064(3) -0.006(2) -0.015(3) 0.027(2) 0.002(2) 0.056(3)
C(9) 0.024(2) -0.010(2) -0.005(2) 0.029(2) -0.002(2) 0.035(2)
C(10) 0.027(2) -0.008(2) -0.004(2) 0.031(2) -0.008(2) 0.039(2)
C(11) 0.038(3) 0.002(2) 0.001(2) 0.047(3) 0.005(2) 0.056(3)
C(12) 0.059(3) -0.012(3) 0.010(3) 0.052(3) 0.017(3) 0.059(3)
C(13) 0.038(3) -0.017(2) 0.008(2) 0.059(3) -0.010(2) 0.053(3)
C(14) 0.028(2) -0.006(2) 0.000(2) 0.052(3) -0.014(2) 0.051(3)
C(15) 0.032(2) -0.012(2) -0.006(2) 0.038(2) -0.005(2) 0.040(2)
C(17) 0.041(3) -0.019(3) 0.018(3) 0.131(6) -0.032(4) 0.063(4)
C(18) 0.027(2) -0.012(2) 0.000(2) 0.033(2) -0.009(2) 0.035(2)
C(20) 0.021(2) -0.012(2) -0.006(2) 0.032(2) -0.008(2) 0.040(2)
N(22) 0.024(2) -0.011(1) -0.001(2) 0.029(2) -0.005(2) 0.045(2)
O(8) 0.035(2) -0.002(1) -0.006(1) 0.048(2) -0.004(1) 0.036(2)
O(16) 0.056(2) -0.017(2) 0.032(2) 0.095(3) 0.006(2) 0.074(3)
O(19) 0.038(2) -0.010(1) -0.001(1) 0.037(2) -0.017(1) 0.048(2)
O(21) 0.026(2) -0.013(1) -0.001(1) 0.029(2) -0.002(1) 0.058(2)
S(7) 0.0262(5) -0.0110(4) -0.0077(4) 0.0331(6) -0.0063(4) 0.0397(6)

loop_
_atom_site_label
_atom_site_occupancy
_atom_site_fract_x
_atom_site_fract_y
_atom_site_fract_z
_atom_site_U_iso_or_equiv
_atom_site_thermal_displace_type
_atom_site_calc_flag
_atom_site_refinement_flags
_atom_site_type_symbol
C(1) 1 0.3007(6) 0.5602(5) 0.8303(4) 0.0410(11) Uani d . C
C(2) 1 0.2876(5) 0.4063(4) 0.8784(4) 0.0304(9) Uani d . C
C(3) 1 0.1280(5) 0.3467(4) 0.8852(4) 0.0302(9) Uani d . C
C(4) 1 -0.0161(6) 0.4400(5) 0.8470(4) 0.0431(11) Uani d . C
C(5) 1 -0.0009(6) 0.5923(5) 0.7999(4) 0.0488(12) Uani d . C
C(6) 1 0.1579(7) 0.6515(5) 0.7889(4) 0.0490(12) Uani d . C
S(7) 1 0.47062(13) 0.30582(11) 0.94369(9) 0.0317(3) Uani d . S
O(8) 1 0.3971(4) 0.2346(3) 1.0663(2) 0.0402(7) Uani d . O
C(9) 1 0.5377(5) 0.1433(4) 0.8490(3) 0.0288(9) Uani d . C
C(10) 1 0.6889(5) 0.1763(4) 0.7495(4) 0.0319(9) Uani d . C
C(11) 1 0.6724(6) 0.2990(5) 0.6609(4) 0.0494(12) Uani d . C
C(12) 1 0.8122(7) 0.3276(6) 0.5720(5) 0.0606(15) Uani d . C
C(13) 1 0.9718(6) 0.2319(6) 0.5696(4) 0.0503(12) Uani d . C
C(14) 1 0.9907(6) 0.1070(5) 0.6547(4) 0.0433(11) Uani d . C
C(15) 1 0.8484(5) 0.0825(5) 0.7448(4) 0.0357(10) Uani d . C
O(16) 1 1.1027(5) 0.2709(5) 0.4774(4) 0.0807(13) Uani d . O
C(17) 1 1.2672(7) 0.1756(8) 0.4671(5) 0.079(2) Uani d . C
C(18) 1 0.3838(5) 0.0897(5) 0.8029(4) 0.0308(9) Uani d . C
O(19) 1 0.4419(4) -0.0506(3) 0.7490(3) 0.0400(7) Uani d . O
C(20) 1 0.2252(5) 0.0646(5) 0.9019(4) 0.0300(9) Uani d . C
O(21) 1 0.2049(3) -0.0687(3) 0.9469(3) 0.0378(7) Uani d . O
N(22) 1 0.1099(4) 0.1895(4) 0.9312(3) 0.0325(8) Uani d . N
H(1) 1 0.4063(6) 0.6014(5) 0.8261(4) 0.042(4) Uiso calc R H
H(4) 1 -0.1232(6) 0.4005(5) 0.8529(4) 0.042(4) Uiso calc R H
H(5) 1 -0.0988(6) 0.6556(5) 0.7753(4) 0.042(4) Uiso calc R H
H(6) 1 0.1685(7) 0.7526(5) 0.7537(4) 0.042(4) Uiso calc R H
H(9) 1 0.5850(5) 0.0544(4) 0.9009(3) 0.042(4) Uiso calc R H
H(11) 1 0.5646(6) 0.3632(5) 0.6616(4) 0.042(4) Uiso calc R H
H(12) 1 0.7994(7) 0.4113(6) 0.5136(5) 0.042(4) Uiso calc R H
H(14) 1 1.0970(6) 0.0402(5) 0.6519(4) 0.042(4) Uiso calc R H
H(15) 1 0.8617(5) -0.0003(5) 0.8039(4) 0.042(4) Uiso calc R H
H(17A) 1 1.3469(18) 0.2174(27) 0.4003(23) 0.105(12) Uiso calc R H
H(17B) 1 1.2513(11) 0.0718(14) 0.4544(36) 0.105(12) Uiso calc R H
H(17C) 1 1.3160(26) 0.1725(39) 0.5397(15) 0.105(12) Uiso calc R H
H(18) 1 0.3439(5) 0.1700(5) 0.7416(4) 0.042(4) Uiso calc R H
H(22) 1 0.0164(4) 0.1736(4) 0.9825(3) 0.042(4) Uiso calc R H
H(19) 1 0.4779(86) -0.1185(22) 0.7988(17) 0.105(12) Uiso calc R H

loop_
_geom_angle_atom_site_label_1
_geom_angle_atom_site_label_2
_geom_angle_atom_site_label_3
_geom_angle
_geom_angle_publ_flag
C(6) C(1) C(2) 120.3(4) yes
C(6) C(1) H(1) 119.9(3) ?
C(2) C(1) H(1) 119.9(2) ?
C(3) C(2) C(1) 119.2(4) yes
C(3) C(2) S(7) 123.8(3) yes
C(1) C(2) S(7) 116.5(3) yes
C(4) C(3) C(2) 120.3(4) yes
C(4) C(3) N(22) 118.6(3) yes
C(2) C(3) N(22) 121.1(3) yes
C(3) C(4) C(5) 119.7(4) yes
C(3) C(4) H(4) 120.1(2) ?
C(5) C(4) H(4) 120.1(3) ?
C(6) C(5) C(4) 120.7(4) yes
C(6) C(5) H(5) 119.6(3) ?
C(4) C(5) H(5) 119.6(3) ?
C(1) C(6) C(5) 119.7(4) yes
C(1) C(6) H(6) 120.1(3) ?
C(5) C(6) H(6) 120.1(3) ?
C(10) C(9) C(18) 112.6(3) yes
C(10) C(9) S(7) 111.5(3) yes
C(18) C(9) S(7) 114.1(3) yes
C(10) C(9) H(9) 105.9(2) ?
C(18) C(9) H(9) 105.9(2) ?
S(7) C(9) H(9) 105.95(14) ?
C(15) C(10) C(11) 118.0(4) yes
C(15) C(10) C(9) 119.8(4) yes
C(11) C(10) C(9) 122.2(4) yes
C(12) C(11) C(10) 121.2(4) yes
C(12) C(11) H(11) 119.4(3) ?
C(10) C(11) H(11) 119.4(3) ?
C(11) C(12) C(13) 119.7(5) yes
C(11) C(12) H(12) 120.1(3) ?
C(13) C(12) H(12) 120.1(3) ?
O(16) C(13) C(14) 124.6(5) yes
O(16) C(13) C(12) 115.0(5) yes
C(14) C(13) C(12) 120.4(4) yes
C(13) C(14) C(15) 118.7(4) yes
C(13) C(14) H(14) 120.6(3) ?
C(15) C(14) H(14) 120.6(3) ?
C(10) C(15) C(14) 122.0(4) yes
C(10) C(15) H(15) 119.0(2) ?
C(14) C(15) H(15) 119.0(3) ?
O(16) C(17) H(17A) 109.5(3) ?
O(16) C(17) H(17B) 109.5(3) ?
H(17A) C(17) H(17B) 109.5 ?
O(16) C(17) H(17C) 109.5(3) ?
H(17A) C(17) H(17C) 109.5 ?
H(17B) C(17) H(17C) 109.5 ?
O(19) C(18) C(20) 108.6(3) yes
O(19) C(18) C(9) 110.0(3) yes
C(20) C(18) C(9) 113.1(3) yes
O(19) C(18) H(18) 108.3(2) ?
C(20) C(18) H(18) 108.3(2) ?
C(9) C(18) H(18) 108.3(2) ?
O(21) C(20) N(22) 122.9(4) yes
O(21) C(20) C(18) 119.4(4) yes
N(22) C(20) C(18) 117.6(3) yes
C(20) N(22) C(3) 125.7(3) yes
C(20) N(22) H(22) 117.2(2) ?
C(3) N(22) H(22) 117.2(2) ?
C(13) O(16) C(17) 118.2(5) yes
C(18) O(19) H(19) 109.5(2) ?
O(8) S(7) C(2) 107.1(2) yes
O(8) S(7) C(9) 106.0(2) yes
C(2) S(7) C(9) 100.4(2) yes

loop_
_geom_bond_atom_site_label_1
_geom_bond_atom_site_label_2
_geom_bond_site_symmetry_2
_geom_bond_distance
_geom_bond_publ_flag
C(1) C(6) . 1.378(6) yes
C(1) C(2) . 1.395(6) yes
C(1) H(1) . 0.93 ?
C(2) C(3) . 1.393(5) yes
C(2) S(7) . 1.776(4) yes
C(3) C(4) . 1.379(6) yes
C(3) N(22) . 1.421(5) yes
C(4) C(5) . 1.381(6) yes
C(4) H(4) . 0.93 ?
C(5) C(6) . 1.380(7) yes
C(5) H(5) . 0.93 ?
C(6) H(6) . 0.93 ?
C(9) C(10) . 1.508(5) yes
C(9) C(18) . 1.532(5) yes
C(9) S(7) . 1.835(4) yes
C(9) H(9) . 0.98 ?
C(10) C(15) . 1.368(6) yes
C(10) C(11) . 1.383(6) yes
C(11) C(12) . 1.371(7) yes
C(11) H(11) . 0.93 ?
C(12) C(13) . 1.377(7) yes
C(12) H(12) . 0.93 ?
C(13) O(16) . 1.369(6) yes
C(13) C(14) . 1.372(7) yes
C(14) C(15) . 1.385(6) yes
C(14) H(14) . 0.93 ?
C(15) H(15) . 0.93 ?
C(17) O(16) . 1.403(7) yes
C(17) H(17A) . 0.96 ?
C(17) H(17B) . 0.96 ?
C(17) H(17C) . 0.96 ?
C(18) O(19) . 1.407(5) yes
C(18) C(20) . 1.531(5) yes
C(18) H(18) . 0.98 ?
C(20) O(21) . 1.230(5) yes
C(20) N(22) . 1.332(5) yes
N(22) H(22) . 0.86 ?
O(8) S(7) . 1.503(3) yes
O(19) H(19) . 0.82 ?

loop_
_geom_torsion_atom_site_label_1
_geom_torsion_atom_site_label_2
_geom_torsion_atom_site_label_3
_geom_torsion_atom_site_label_4
_geom_torsion
_geom_torsion_publ_flag
C(6) C(1) C(2) C(3) -0.7(6) ?
C(6) C(1) C(2) S(7) -173.5(3) ?
C(1) C(2) C(3) C(4) -1.3(6) ?
S(7) C(2) C(3) C(4) 171.0(3) ?
C(1) C(2) C(3) N(22) 178.7(4) ?
S(7) C(2) C(3) N(22) -9.1(6) yes
C(2) C(3) C(4) C(5) 1.1(6) ?
N(22) C(3) C(4) C(5) -178.9(4) ?
C(3) C(4) C(5) C(6) 1.0(7) ?
C(2) C(1) C(6) C(5) 2.8(7) ?
C(4) C(5) C(6) C(1) -3.0(7) ?
C(18) C(9) C(10) C(15) -112.5(4) ?
S(7) C(9) C(10) C(15) 117.7(4) ?
C(18) C(9) C(10) C(11) 67.0(5) ?
S(7) C(9) C(10) C(11) -62.8(5) ?
C(15) C(10) C(11) C(12) -1.1(7) ?
C(9) C(10) C(11) C(12) 179.4(4) ?
C(10) C(11) C(12) C(13) 0.7(8) ?
C(11) C(12) C(13) O(16) -179.8(5) ?
C(11) C(12) C(13) C(14) 0.9(8) ?
O(16) C(13) C(14) C(15) 178.7(4) ?
C(12) C(13) C(14) C(15) -2.1(7) ?
C(11) C(10) C(15) C(14) -0.2(6) ?
C(9) C(10) C(15) C(14) 179.3(4) ?
C(13) C(14) C(15) C(10) 1.8(6) ?
C(10) C(9) C(18) O(19) 61.5(4) ?
S(7) C(9) C(18) O(19) -170.0(3) ?
C(10) C(9) C(18) C(20) -176.8(3) ?
S(7) C(9) C(18) C(20) -48.3(4) yes
O(19) C(18) C(20) O(21) 22.4(5) ?
C(9) C(18) C(20) O(21) -100.1(4) ?
O(19) C(18) C(20) N(22) -154.4(3) ?
C(9) C(18) C(20) N(22) 83.1(4) yes
O(21) C(20) N(22) C(3) 178.2(4) ?
C(18) C(20) N(22) C(3) -5.2(6) yes
C(4) C3) N(22) C(20) 133.6(4) ?
C(2) C(3) N(22) C(20) -46.3(6) yes
C(14) C(13) O(16) C(17) 1.2(8) ?
C(12) C(13) O(16) C(17) -178.1(5) ?
C(3) C(2) S(7) O(8) -42.6(4) ?
C(1) C(2) S(7) O(8) 129.9(3) ?
C(3) C(2) S(7) C(9) 67.9(4) yes
C(1) C(2) S(7) C(9) -119.6(3) ?
C(10) C(9) S(7) O(8) -151.4(3) ?
C(18) C(9) S(7) O(8) 79.6(3) ?
C(10) C(9) S(7) C(2) 97.2(3) ?
C(18) C(9) S(7) C(2) -31.8(3) yes
